data_1512694
loop_
_publ_author_name
'Esther Escribano'
'Merce Font-Bardia'
'Teresa Calvet'
'Julia Lorenzo'
'Patrick Gamez'
'Virtudes Moreno'

_publ_section_title
;
 DNA binding studies of a series of cis-[Pt(Am)2X2] complexes (Am = inert
 amine, X = labile carboxylato ligand)
;
_journal_name_full
;
Inorganica Chimica Acta
;
_journal_page_first 65
_journal_page_last 76
_journal_volume 393
_journal_year 2012
_chemical_formula_moiety 'C40 H52 N4 O12 Pt2, 2(H2O)'
_chemical_formula_sum 'C40 H56 N4 O14 Pt2'
_chemical_formula_weight 1207.07
_space_group_IT_number 60
_symmetry_cell_setting orthorhombic
_symmetry_space_group_name_Hall '-P 2n 2ab'
_symmetry_space_group_name_H-M 'P b c n'
_atom_sites_solution_hydrogens geom
_atom_sites_solution_primary direct
_atom_sites_solution_secondary difmap
_cell_angle_alpha 90.00
_cell_angle_beta 90.00
_cell_angle_gamma 90.00
_cell_formula_units_Z 4
_cell_length_a 20.459(7)
_cell_length_b 10.684(5)
_cell_length_c 20.362(7)
_cell_measurement_reflns_used 6044
_cell_measurement_temperature 293(2)
_cell_measurement_theta_max 31
_cell_measurement_theta_min 3
_cell_volume 4451(3)
_computing_cell_refinement AUTOMAR
_computing_data_collection MARXDS
_computing_data_reduction MARSCALE
_computing_molecular_graphics 'ORTEP (Brueggermann and Smith, 1990)'
_computing_publication_material 'PLATON (Spek, 1990)'
_computing_structure_refinement 'SHELXL-97 (Sheldrick, 1997)'
_computing_structure_solution 'SHELXS-97 (Sheldrick, 1997)'
_diffrn_ambient_temperature 293(2)
_diffrn_measured_fraction_theta_full 0.997
_diffrn_measured_fraction_theta_max 0.898
_diffrn_measurement_device_type 'MAR345 with image plate detector'
_diffrn_measurement_method 'phi scan'
_diffrn_radiation_monochromator graphite
_diffrn_radiation_source 'fine-focus sealed tube'
_diffrn_radiation_type MoK\a
_diffrn_radiation_wavelength 0.71073
_diffrn_reflns_av_R_equivalents 0.0541
_diffrn_reflns_av_sigmaI/netI 0.0289
_diffrn_reflns_limit_h_max 29
_diffrn_reflns_limit_h_min -26
_diffrn_reflns_limit_k_max 15
_diffrn_reflns_limit_k_min -15
_diffrn_reflns_limit_l_max 30
_diffrn_reflns_limit_l_min -30
_diffrn_reflns_number 36768
_diffrn_reflns_theta_full 25.00
_diffrn_reflns_theta_max 32.35
_diffrn_reflns_theta_min 1.99
_exptl_absorpt_coefficient_mu 6.347
_exptl_absorpt_correction_T_max 0.53
_exptl_absorpt_correction_T_min 0.47
_exptl_absorpt_correction_type empirical
_exptl_absorpt_process_details sadabs
_exptl_crystal_colour yellow
_exptl_crystal_density_diffrn 1.801
_exptl_crystal_density_method 'not measured'
_exptl_crystal_description prism
_exptl_crystal_F_000 2368
_exptl_crystal_size_max 0.2
_exptl_crystal_size_mid 0.1
_exptl_crystal_size_min 0.1
_refine_diff_density_max 2.496
_refine_diff_density_min -1.407
_refine_diff_density_rms 0.157
_refine_ls_extinction_coef 0.00118(19)
_refine_ls_extinction_expression Fc^*^=kFc[1+0.001xFc^2^\l^3^/sin(2\q)]^-1/4^
_refine_ls_extinction_method SHELXL
_refine_ls_goodness_of_fit_ref 1.156
_refine_ls_hydrogen_treatment constr
_refine_ls_matrix_type full
_refine_ls_number_parameters 281
_refine_ls_number_reflns 7159
_refine_ls_number_restraints 3
_refine_ls_restrained_S_all 1.156
_refine_ls_R_factor_all 0.0694
_refine_ls_R_factor_gt 0.0524
_refine_ls_shift/su_max 0.001
_refine_ls_shift/su_mean 0.000
_refine_ls_structure_factor_coef Fsqd
_refine_ls_weighting_details 'calc w=1/[\s^2^(Fo^2^)+(0.0940P)^2^+2.2539P] where P=(Fo^2^+2Fc^2^)/3'
_refine_ls_weighting_scheme calc
_refine_ls_wR_factor_gt 0.1631
_refine_ls_wR_factor_ref 0.1783
_reflns_number_gt 5407
_reflns_number_total 7159
_reflns_threshold_expression >2sigma(I)
_cod_data_source_file ICA-2013-394-65-76-4.cif
_cod_data_source_block esom37a
_cod_original_sg_symbol_H-M Pbcn
_cod_database_code 1512694

loop_
_symmetry_equiv_pos_as_xyz
'x, y, z'
'-x+1/2, -y+1/2, z+1/2'
'x+1/2, -y+1/2, -z'
'-x, y, -z+1/2'
'-x, -y, -z'
'x-1/2, y-1/2, -z-1/2'
'-x-1/2, y-1/2, z'
'x, -y, z-1/2'

loop_
_atom_site_label
_atom_site_type_symbol
_atom_site_fract_x
_atom_site_fract_y
_atom_site_fract_z
_atom_site_U_iso_or_equiv
_atom_site_adp_type
_atom_site_occupancy
_atom_site_symmetry_multiplicity
_atom_site_calc_flag
_atom_site_refinement_flags
Pt1 Pt 0.078828(10) 0.80500(2) 0.373786(10) 0.05240(12) Uani 1 1 d .
O1 O 0.3977(2) 0.6028(4) 0.4088(2) 0.0669(10) Uani 1 1 d .
H1 H 0.3836 0.5620 0.3778 0.100 Uiso 1 1 calc R
O2 O 0.1040(2) 0.7499(4) 0.7075(2) 0.0765(11) Uani 1 1 d .
H2 H 0.1278 0.6939 0.6940 0.115 Uiso 1 1 calc R
O3 O 0.0948(2) 0.8232(4) 0.2772(2) 0.0583(9) Uani 1 1 d .
O4 O 0.1045(2) 1.0291(4) 0.2793(2) 0.0783(12) Uani 1 1 d .
H4 H 0.1198 1.0845 0.2560 0.117 Uiso 1 1 calc R
O5 O 0.0161(2) 0.8409(5) 0.1358(2) 0.0633(10) Uani 1 1 d .
O6 O 0.0464(3) 0.6379(5) 0.1478(3) 0.0839(13) Uani 1 1 d .
H6 H 0.0069 0.6280 0.1443 0.126 Uiso 1 1 calc R
N1 N 0.1740(3) 0.7845(5) 0.3833(2) 0.0568(11) Uani 1 1 d .
N2 N 0.0663(2) 0.7758(6) 0.4691(3) 0.0649(12) Uani 1 1 d U
C1 C 0.2054(3) 0.6918(6) 0.3501(4) 0.0681(16) Uani 1 1 d .
H1A H 0.1821 0.6390 0.3224 0.082 Uiso 1 1 calc R
C2 C 0.2731(4) 0.6759(7) 0.3577(4) 0.0726(17) Uani 1 1 d .
H2A H 0.2935 0.6102 0.3359 0.087 Uiso 1 1 calc R
C3 C 0.3106(3) 0.7550(7) 0.3966(4) 0.0688(15) Uani 1 1 d .
C4 C 0.2794(3) 0.8499(6) 0.4256(3) 0.0660(14) Uani 1 1 d .
H4A H 0.3033 0.9076 0.4499 0.079 Uiso 1 1 calc R
C5 C 0.2104(3) 0.8650(6) 0.4201(3) 0.0674(14) Uani 1 1 d .
H5 H 0.1899 0.9306 0.4420 0.081 Uiso 1 1 calc R
C6 C 0.3823(4) 0.7313(7) 0.3997(4) 0.0766(16) Uani 1 1 d .
H6A H 0.4023 0.7602 0.3593 0.092 Uiso 1 1 calc R
H6B H 0.4008 0.7794 0.4356 0.092 Uiso 1 1 calc R
C7 C 0.0751(4) 0.6605(9) 0.4961(4) 0.084(2) Uani 1 1 d U
H7 H 0.0861 0.5915 0.4705 0.101 Uiso 1 1 calc R
C8 C 0.0669(4) 0.6509(10) 0.5636(4) 0.0852(19) Uani 1 1 d U
H8 H 0.0708 0.5733 0.5839 0.102 Uiso 1 1 calc R
C9 C 0.0531(4) 0.7547(10) 0.6007(5) 0.0887(19) Uani 1 1 d U
C10 C 0.0458(4) 0.8627(8) 0.5747(4) 0.0855(19) Uani 1 1 d U
H10 H 0.0356 0.9326 0.6000 0.103 Uiso 1 1 calc R
C11 C 0.0533(3) 0.8712(7) 0.5094(4) 0.0766(17) Uani 1 1 d .
H11 H 0.0492 0.9502 0.4906 0.092 Uiso 1 1 calc R
C12 C 0.0450(4) 0.7376(11) 0.6811(4) 0.096(2) Uani 1 1 d .
H12A H 0.0157 0.8008 0.6985 0.116 Uiso 1 1 calc R
H12B H 0.0272 0.6557 0.6912 0.116 Uiso 1 1 calc R
C13 C 0.1084(3) 0.9291(6) 0.2508(3) 0.0619(13) Uani 1 1 d .
C14 C 0.1384(3) 0.9214(5) 0.1820(3) 0.0621(13) Uani 1 1 d .
H14 H 0.1161 0.9834 0.1545 0.075 Uiso 1 1 calc R
C15 C 0.2120(3) 0.9565(6) 0.1839(3) 0.0736(16) Uani 1 1 d .
H15A H 0.2171 1.0407 0.2010 0.088 Uiso 1 1 calc R
H15B H 0.2352 0.8996 0.2128 0.088 Uiso 1 1 calc R
C16 C 0.2402(4) 0.9491(8) 0.1160(4) 0.086(2) Uani 1 1 d .
H16A H 0.2212 1.0161 0.0901 0.103 Uiso 1 1 calc R
H16B H 0.2867 0.9652 0.1190 0.103 Uiso 1 1 calc R
C17 C 0.2311(4) 0.8340(8) 0.0809(5) 0.098(2) Uani 1 1 d .
H17A H 0.2579 0.7691 0.1005 0.118 Uiso 1 1 calc R
H17B H 0.2448 0.8447 0.0356 0.118 Uiso 1 1 calc R
C18 C 0.1594(4) 0.7948(7) 0.0830(5) 0.088(2) Uani 1 1 d .
H18A H 0.1345 0.8514 0.0555 0.106 Uiso 1 1 calc R
H18B H 0.1556 0.7116 0.0643 0.106 Uiso 1 1 calc R
C19 C 0.1301(3) 0.7938(6) 0.1491(4) 0.0641(14) Uani 1 1 d .
H19 H 0.1539 0.7321 0.1755 0.077 Uiso 1 1 calc R
C20 C 0.0595(3) 0.7512(6) 0.1445(3) 0.0585(12) Uani 1 1 d .
O1W O 0.0720(3) 0.4993(7) 0.3420(4) 0.0523(16) Uani 0.50 1 d P
O2W O 0.1247(3) 0.5028(7) 0.2404(4) 0.0564(16) Uani 0.50 1 d P

loop_
_atom_site_aniso_label
_atom_site_aniso_U_11
_atom_site_aniso_U_22
_atom_site_aniso_U_33
_atom_site_aniso_U_23
_atom_site_aniso_U_13
_atom_site_aniso_U_12
Pt1 0.04890(16) 0.05647(17) 0.05183(17) 0.00042(7) -0.00223(7) 0.00130(7)
O1 0.065(2) 0.065(2) 0.071(3) -0.0026(19) -0.004(2) 0.0030(18)
O2 0.085(3) 0.079(3) 0.065(3) -0.001(2) -0.006(2) 0.009(3)
O3 0.064(2) 0.062(2) 0.048(2) 0.0027(15) -0.0020(18) -0.0054(17)
O4 0.086(3) 0.069(3) 0.080(3) 0.000(2) -0.005(2) -0.004(2)
O5 0.053(2) 0.068(2) 0.069(3) 0.0031(19) -0.0071(18) -0.008(2)
O6 0.070(3) 0.073(3) 0.109(4) -0.004(3) 0.001(3) -0.007(2)
N1 0.051(3) 0.066(3) 0.054(3) 0.0006(19) -0.0048(19) 0.002(2)
N2 0.052(2) 0.079(3) 0.064(3) -0.001(2) 0.000(2) 0.003(2)
C1 0.056(4) 0.076(4) 0.072(4) -0.006(3) -0.001(3) 0.000(3)
C2 0.060(4) 0.080(4) 0.077(4) -0.008(3) -0.003(3) 0.002(3)
C3 0.061(3) 0.079(4) 0.067(4) -0.003(3) -0.001(3) -0.005(3)
C4 0.057(3) 0.070(3) 0.072(4) -0.002(3) -0.004(3) -0.004(3)
C5 0.066(3) 0.066(3) 0.070(4) -0.006(3) -0.010(3) 0.003(3)
C6 0.071(4) 0.079(4) 0.080(4) 0.004(4) -0.008(3) 0.002(3)
C7 0.095(6) 0.087(4) 0.071(5) 0.011(4) 0.008(4) 0.000(4)
C8 0.084(5) 0.099(5) 0.073(5) 0.006(4) -0.009(4) -0.011(4)
C9 0.074(5) 0.112(4) 0.080(5) -0.005(3) 0.002(4) -0.015(5)
C10 0.070(4) 0.106(5) 0.081(5) -0.014(4) 0.005(4) -0.007(4)
C11 0.066(4) 0.092(4) 0.072(4) -0.009(3) 0.004(3) 0.002(3)
C12 0.081(5) 0.132(7) 0.076(5) -0.021(5) -0.004(4) -0.009(5)
C13 0.057(3) 0.069(3) 0.060(3) 0.001(2) -0.009(2) -0.004(3)
C14 0.056(3) 0.069(3) 0.062(3) 0.000(2) -0.004(2) -0.005(2)
C15 0.063(3) 0.083(4) 0.075(4) -0.008(3) 0.003(3) -0.013(3)
C16 0.070(4) 0.102(6) 0.085(5) -0.005(4) 0.007(3) -0.022(4)
C17 0.077(5) 0.115(6) 0.102(7) -0.003(5) 0.012(5) -0.019(4)
C18 0.079(5) 0.096(5) 0.090(6) -0.008(4) 0.000(4) -0.005(4)
C19 0.051(3) 0.070(3) 0.071(4) -0.008(3) -0.003(3) 0.000(2)
C20 0.052(3) 0.062(3) 0.061(3) -0.006(3) -0.002(3) -0.004(3)
O1W 0.056(4) 0.042(3) 0.059(4) -0.007(3) -0.016(3) 0.002(3)
O2W 0.058(4) 0.051(3) 0.061(4) -0.002(3) -0.002(3) -0.001(3)

loop_
_atom_type_symbol
_atom_type_description
_atom_type_scat_dispersion_real
_atom_type_scat_dispersion_imag
_atom_type_scat_source
C C 0.0033 0.0016 'International Tables Vol C Tables 4.2.6.8 and 6.1.1.4'
H H 0.0000 0.0000 'International Tables Vol C Tables 4.2.6.8 and 6.1.1.4'
N N 0.0061 0.0033 'International Tables Vol C Tables 4.2.6.8 and 6.1.1.4'
O O 0.0106 0.0060 'International Tables Vol C Tables 4.2.6.8 and 6.1.1.4'
Pt Pt -1.7033 8.3905 'International Tables Vol C Tables 4.2.6.8 and 6.1.1.4'

loop_
_geom_angle_atom_site_label_1
_geom_angle_atom_site_label_2
_geom_angle_atom_site_label_3
_geom_angle
_geom_angle_site_symmetry_1
_geom_angle_site_symmetry_3
N1 Pt1 N2 90.8(2) . .
N1 Pt1 O5 175.3(2) . 4
N2 Pt1 O5 90.00(19) . 4
N1 Pt1 O3 86.92(19) . .
N2 Pt1 O3 176.1(2) . .
O5 Pt1 O3 92.51(18) 4 .
C6 O1 H1 109.5 . .
C12 O2 H2 109.5 . .
C13 O3 Pt1 122.1(4) . .
C13 O4 H4 109.5 . .
C20 O5 Pt1 122.1(4) . 4
C20 O6 H6 109.5 . .
C1 N1 C5 118.3(6) . .
C1 N1 Pt1 120.0(4) . .
C5 N1 Pt1 121.6(4) . .
C11 N2 C7 118.0(7) . .
C11 N2 Pt1 120.5(5) . .
C7 N2 Pt1 121.3(5) . .
N1 C1 C2 120.0(7) . .
N1 C1 H1A 120.0 . .
C2 C1 H1A 120.0 . .
C3 C2 C1 122.3(7) . .
C3 C2 H2A 118.8 . .
C1 C2 H2A 118.8 . .
C4 C3 C2 116.7(7) . .
C4 C3 C6 125.5(7) . .
C2 C3 C6 117.7(7) . .
C3 C4 C5 121.7(6) . .
C3 C4 H4A 119.1 . .
C5 C4 H4A 119.1 . .
N1 C5 C4 120.8(6) . .
N1 C5 H5 119.6 . .
C4 C5 H5 119.6 . .
O1 C6 C3 112.8(6) . .
O1 C6 H6A 109.0 . .
C3 C6 H6A 109.0 . .
O1 C6 H6B 109.0 . .
C3 C6 H6B 109.0 . .
H6A C6 H6B 107.8 . .
N2 C7 C8 116.7(8) . .
N2 C7 H7 121.6 . .
C8 C7 H7 121.6 . .
C9 C8 C7 120.7(10) . .
C9 C8 H8 119.6 . .
C7 C8 H8 119.6 . .
C10 C9 C8 121.7(9) . .
C10 C9 C12 119.8(9) . .
C8 C9 C12 118.5(9) . .
C9 C10 C11 117.2(9) . .
C9 C10 H10 121.4 . .
C11 C10 H10 121.4 . .
N2 C11 C10 125.5(8) . .
N2 C11 H11 117.3 . .
C10 C11 H11 117.3 . .
O2 C12 C9 107.4(7) . .
O2 C12 H12A 110.2 . .
C9 C12 H12A 110.2 . .
O2 C12 H12B 110.2 . .
C9 C12 H12B 110.2 . .
H12A C12 H12B 108.5 . .
O4 C13 O3 124.0(6) . .
O4 C13 C14 120.6(6) . .
O3 C13 C14 115.0(5) . .
C19 C14 C13 113.9(5) . .
C19 C14 C15 109.5(5) . .
C13 C14 C15 110.6(5) . .
C19 C14 H14 107.5 . .
C13 C14 H14 107.5 . .
C15 C14 H14 107.5 . .
C16 C15 C14 109.6(6) . .
C16 C15 H15A 109.7 . .
C14 C15 H15A 109.7 . .
C16 C15 H15B 109.7 . .
C14 C15 H15B 109.7 . .
H15A C15 H15B 108.2 . .
C17 C16 C15 117.1(7) . .
C17 C16 H16A 108.0 . .
C15 C16 H16A 108.0 . .
C17 C16 H16B 108.0 . .
C15 C16 H16B 108.0 . .
H16A C16 H16B 107.3 . .
C16 C17 C18 110.2(7) . .
C16 C17 H17A 109.6 . .
C18 C17 H17A 109.6 . .
C16 C17 H17B 109.6 . .
C18 C17 H17B 109.6 . .
H17A C17 H17B 108.1 . .
C19 C18 C17 114.8(7) . .
C19 C18 H18A 108.6 . .
C17 C18 H18A 108.6 . .
C19 C18 H18B 108.6 . .
C17 C18 H18B 108.6 . .
H18A C18 H18B 107.6 . .
C18 C19 C20 109.5(6) . .
C18 C19 C14 110.4(5) . .
C20 C19 C14 113.6(5) . .
C18 C19 H19 107.7 . .
C20 C19 H19 107.7 . .
C14 C19 H19 107.7 . .
O6 C20 O5 124.8(6) . .
O6 C20 C19 119.6(6) . .
O5 C20 C19 115.5(5) . .

loop_
_geom_bond_atom_site_label_1
_geom_bond_atom_site_label_2
_geom_bond_distance
_geom_bond_site_symmetry_2
Pt1 N1 1.968(6) .
Pt1 N2 1.982(6) .
Pt1 O5 1.989(5) 4
Pt1 O3 2.003(4) .
O1 C6 1.421(8) .
O1 H1 0.8200 .
O2 C12 1.327(10) .
O2 H2 0.8200 .
O3 C13 1.284(7) .
O4 C13 1.218(7) .
O4 H4 0.8200 .
O5 C20 1.319(8) .
O5 Pt1 1.989(5) 4
O6 C20 1.242(9) .
O6 H6 0.8200 .
N1 C1 1.361(8) .
N1 C5 1.363(8) .
N2 C11 1.335(9) .
N2 C7 1.361(10) .
C1 C2 1.403(10) .
C1 H1A 0.9300 .
C2 C3 1.390(10) .
C2 H2A 0.9300 .
C3 C4 1.335(10) .
C3 C6 1.489(10) .
C4 C5 1.426(9) .
C4 H4A 0.9300 .
C5 H5 0.9300 .
C6 H6A 0.9700 .
C6 H6B 0.9700 .
C7 C8 1.389(12) .
C7 H7 0.9300 .
C8 C9 1.371(14) .
C8 H8 0.9300 .
C9 C10 1.279(13) .
C9 C12 1.655(12) .
C10 C11 1.343(10) .
C10 H10 0.9300 .
C11 H11 0.9300 .
C12 H12A 0.9700 .
C12 H12B 0.9700 .
C13 C14 1.531(8) .
C14 C19 1.528(8) .
C14 C15 1.554(8) .
C14 H14 0.9800 .
C15 C16 1.501(9) .
C15 H15A 0.9700 .
C15 H15B 0.9700 .
C16 C17 1.434(11) .
C16 H16A 0.9700 .
C16 H16B 0.9700 .
C17 C18 1.526(11) .
C17 H17A 0.9700 .
C17 H17B 0.9700 .
C18 C19 1.473(12) .
C18 H18A 0.9700 .
C18 H18B 0.9700 .
C19 C20 1.518(9) .
C19 H19 0.9800 .
